data_7156358
loop_
_publ_author_name
'Cai, Yue'
'Gu, Qing'
'You, Shu-Li'

_publ_section_title
;
 Chemoselective N-H functionalization of indole derivatives via the
 Reissert-type reaction catalyzed by a chiral phosphoric acid.
;
_journal_issue 33
_journal_name_full 'Organic &amp; biomolecular chemistry'
_journal_page_first 6146
_journal_page_last 6154
_journal_paper_doi 10.1039/c8ob01863d
_journal_volume 16
_journal_year 2018
_chemical_absolute_configuration ad
_chemical_formula_sum 'C26 H29 N3 O4'
_chemical_formula_weight 447.52
_space_group_crystal_system monoclinic
_space_group_IT_number 4
_space_group_name_Hall 'P 2yb'
_space_group_name_H-M_alt 'P 1 21 1'
_symmetry_space_group_name_Hall 'P 2yb'
_symmetry_space_group_name_H-M 'P 1 21 1'
_atom_sites_solution_hydrogens geom
_audit_creation_method SHELXL-2013
_audit_update_record
;
2018-06-25 deposited with the CCDC.
2018-08-02 downloaded from the CCDC.
;
_cell_angle_alpha 90
_cell_angle_beta 113.9210(10)
_cell_angle_gamma 90
_cell_formula_units_Z 4
_cell_length_a 8.9053(2)
_cell_length_b 29.8896(7)
_cell_length_c 10.0393(2)
_cell_measurement_reflns_used 8770
_cell_measurement_temperature 296(2)
_cell_measurement_theta_max 131.856
_cell_measurement_theta_min 5.914
_cell_volume 2442.69(9)
_computing_cell_refinement 'Bruker SAINT'
_computing_data_collection 'Bruker APEX2'
_computing_data_reduction 'Bruker SAINT'
_computing_molecular_graphics 'Bruker SHELXTL'
_computing_publication_material 'Bruker SHELXTL'
_computing_structure_refinement 'SHELXL-2013 (Sheldrick, 2013)'
_computing_structure_solution 'SHELXS-97 (Sheldrick 2008)'
_diffrn_ambient_temperature 296(2)
_diffrn_measured_fraction_theta_full 0.973
_diffrn_measured_fraction_theta_max 0.998
_diffrn_measurement_device_type 'Bruker APEX-II CCD'
_diffrn_measurement_method '\f and \w scans'
_diffrn_radiation_type CuK\a
_diffrn_radiation_wavelength 1.54178
_diffrn_reflns_av_R_equivalents 0.1106
_diffrn_reflns_av_unetI/netI 0.0906
_diffrn_reflns_Laue_measured_fraction_full 0.973
_diffrn_reflns_Laue_measured_fraction_max 0.998
_diffrn_reflns_limit_h_max 10
_diffrn_reflns_limit_h_min -10
_diffrn_reflns_limit_k_max 35
_diffrn_reflns_limit_k_min -35
_diffrn_reflns_limit_l_max 11
_diffrn_reflns_limit_l_min -11
_diffrn_reflns_number 34541
_diffrn_reflns_point_group_measured_fraction_full 0.970
_diffrn_reflns_point_group_measured_fraction_max 0.995
_diffrn_reflns_theta_full 67.679
_diffrn_reflns_theta_max 66.468
_diffrn_reflns_theta_min 2.957
_exptl_absorpt_coefficient_mu 0.670
_exptl_absorpt_correction_T_max 0.7533
_exptl_absorpt_correction_T_min 0.4553
_exptl_absorpt_correction_type multi-scan
_exptl_absorpt_process_details sadabs
_exptl_crystal_colour colorless
_exptl_crystal_density_diffrn 1.217
_exptl_crystal_description prismatic
_exptl_crystal_F_000 952
_exptl_crystal_size_max 0.180
_exptl_crystal_size_mid 0.150
_exptl_crystal_size_min 0.120
_refine_diff_density_max 0.258
_refine_diff_density_min -0.225
_refine_diff_density_rms 0.055
_refine_ls_abs_structure_details
; 
 Flack x determined using 2591 quotients [(I+)-(I-)]/[(I+)+(I-)] 
 (Parsons and Flack (2004), Acta Cryst. A60, s61). 
;
_refine_ls_abs_structure_Flack 0.0(2)
_refine_ls_extinction_coef 0.0131(14)
_refine_ls_extinction_expression Fc^*^=kFc[1+0.001xFc^2^\l^3^/sin(2\q)]^-1/4^
_refine_ls_extinction_method SHELXL
_refine_ls_goodness_of_fit_ref 1.026
_refine_ls_hydrogen_treatment constr
_refine_ls_matrix_type full
_refine_ls_number_parameters 604
_refine_ls_number_reflns 8568
_refine_ls_number_restraints 1
_refine_ls_restrained_S_all 1.026
_refine_ls_R_factor_all 0.0865
_refine_ls_R_factor_gt 0.0698
_refine_ls_shift/su_max 0.000
_refine_ls_shift/su_mean 0.000
_refine_ls_structure_factor_coef Fsqd
_refine_ls_weighting_details 'w=1/[\s^2^(Fo^2^)+(0.1123P)^2^+0.2302P] where P=(Fo^2^+2Fc^2^)/3'
_refine_ls_weighting_scheme calc
_refine_ls_wR_factor_gt 0.1763
_refine_ls_wR_factor_ref 0.1981
_reflns_Friedel_coverage 0.953
_reflns_Friedel_fraction_full 0.967
_reflns_Friedel_fraction_max 0.992
_reflns_number_gt 6835
_reflns_number_total 8568
_reflns_threshold_expression 'I > 2\s(I)'
_cod_data_source_file c8ob01863d2.cif
_cod_data_source_block cu_d8v18305_0m
_cod_depositor_comments 'Adding full bibliography for 7156358.cif.'
_cod_database_code 7156358
_shelx_space_group_comment
; 
The symmetry employed for this shelxl refinement is uniquely defined 
by the following loop, which should always be used as a source of 
symmetry information in preference to the above space-group names. 
They are only intended as comments. 
;
_shelx_estimated_absorpt_t_min 0.889
_shelx_estimated_absorpt_t_max 0.924
_shelxl_version_number 2013-4

loop_
_space_group_symop_operation_xyz
'x, y, z'
'-x, y+1/2, -z'

loop_
_atom_site_label
_atom_site_type_symbol
_atom_site_fract_x
_atom_site_fract_y
_atom_site_fract_z
_atom_site_U_iso_or_equiv
_atom_site_adp_type
_atom_site_occupancy
_atom_site_site_symmetry_order
_atom_site_calc_flag
_atom_site_refinement_flags_posn
_atom_site_refinement_flags_adp
N1 N 0.1145(5) 0.34902(15) -0.0614(5) 0.0433(10) Uani 1 1 d . .
N2 N 0.2064(5) 0.35426(14) 0.1995(5) 0.0431(10) Uani 1 1 d . .
N3 N 0.2047(6) 0.49020(16) 0.6311(6) 0.0495(11) Uani 1 1 d . .
H3 H 0.1025 0.4905 0.6161 0.059 Uiso 1 1 calc R U
N4 N 0.7242(5) 0.66028(17) 0.6779(5) 0.0459(11) Uani 1 1 d . .
N5 N 0.8553(5) 0.62930(14) 0.9175(5) 0.0398(10) Uani 1 1 d . .
N6 N 0.7366(6) 0.4897(2) 0.7329(6) 0.0616(14) Uani 1 1 d . .
H6A H 0.6468 0.5028 0.7238 0.074 Uiso 1 1 calc R U
O1 O -0.0383(6) 0.28818(16) -0.0565(6) 0.0714(14) Uani 1 1 d . .
O2 O -0.1340(5) 0.33956(19) -0.2381(5) 0.0717(14) Uani 1 1 d . .
O3 O 0.4455(5) 0.5260(2) 0.7439(7) 0.0858(18) Uani 1 1 d . .
O4 O 0.2277(5) 0.54221(14) 0.7940(5) 0.0574(11) Uani 1 1 d . .
O5 O 0.9853(5) 0.65652(16) 0.6907(5) 0.0580(11) Uani 1 1 d . .
O6 O 0.7646(5) 0.64023(16) 0.4797(4) 0.0579(11) Uani 1 1 d . .
O7 O 0.8799(6) 0.46173(18) 0.6104(6) 0.0737(14) Uani 1 1 d . .
O8 O 0.6227(6) 0.4891(2) 0.4916(6) 0.0843(16) Uani 1 1 d . .
C1 C 0.1262(8) 0.38943(19) -0.1263(7) 0.0506(13) Uani 1 1 d . .
H1 H 0.0325 0.4018 -0.1982 0.061 Uiso 1 1 calc R U
C2 C 0.2695(8) 0.4105(2) -0.0867(8) 0.0577(15) Uani 1 1 d . .
H2 H 0.2728 0.4385 -0.1257 0.069 Uiso 1 1 calc R U
C3 C 0.4202(7) 0.3906(2) 0.0158(7) 0.0534(14) Uani 1 1 d . .
C4 C 0.5758(9) 0.4060(3) 0.0366(10) 0.078(2) Uani 1 1 d . .
H4 H 0.5852 0.4317 -0.0118 0.094 Uiso 1 1 calc R U
C5 C 0.7146(10) 0.3843(4) 0.1263(11) 0.094(3) Uani 1 1 d . .
H5 H 0.8173 0.3957 0.1409 0.113 Uiso 1 1 calc R U
C6 C 0.7022(8) 0.3452(4) 0.1958(9) 0.088(3) Uani 1 1 d . .
H6 H 0.7966 0.3296 0.2531 0.106 Uiso 1 1 calc R U
C7 C 0.5507(7) 0.3296(3) 0.1804(8) 0.0641(17) Uani 1 1 d . .
H7 H 0.5435 0.3039 0.2296 0.077 Uiso 1 1 calc R U
C8 C 0.4080(6) 0.3521(2) 0.0914(6) 0.0489(13) Uani 1 1 d . .
C9 C 0.2423(6) 0.33638(18) 0.0791(6) 0.0431(12) Uani 1 1 d . .
H9 H 0.2448 0.3037 0.0858 0.052 Uiso 1 1 calc R U
C10 C 0.1897(7) 0.39893(18) 0.2263(6) 0.0450(12) Uani 1 1 d . .
H10 H 0.2019 0.4226 0.1713 0.054 Uiso 1 1 calc R U
C11 C 0.1819(7) 0.32890(17) 0.3056(6) 0.0463(12) Uani 1 1 d . .
C12 C 0.1896(11) 0.2832(2) 0.3275(9) 0.072(2) Uani 1 1 d . .
H12 H 0.2125 0.2635 0.2663 0.086 Uiso 1 1 calc R U
C13 C 0.1613(14) 0.2683(3) 0.4460(11) 0.095(3) Uani 1 1 d . .
H13 H 0.1669 0.2378 0.4658 0.113 Uiso 1 1 calc R U
C14 C 0.1246(13) 0.2977(3) 0.5361(10) 0.085(2) Uani 1 1 d . .
H14 H 0.1042 0.2863 0.6133 0.102 Uiso 1 1 calc R U
C15 C 0.1180(9) 0.3422(2) 0.5142(7) 0.0603(16) Uani 1 1 d . .
H15 H 0.0936 0.3613 0.5758 0.072 Uiso 1 1 calc R U
C16 C 0.1483(6) 0.35944(18) 0.3977(6) 0.0448(12) Uani 1 1 d . .
C17 C 0.1528(6) 0.40344(17) 0.3454(6) 0.0427(11) Uani 1 1 d . .
C18 C 0.1197(7) 0.44550(19) 0.4091(7) 0.0487(13) Uani 1 1 d . .
H18A H 0.0191 0.4420 0.4235 0.058 Uiso 1 1 calc R U
H18B H 0.1036 0.4698 0.3407 0.058 Uiso 1 1 calc R U
C19 C 0.2583(7) 0.4575(2) 0.5531(7) 0.0524(14) Uani 1 1 d . .
H19A H 0.2958 0.4307 0.6121 0.063 Uiso 1 1 calc R U
H19B H 0.3499 0.4695 0.5356 0.063 Uiso 1 1 calc R U
C20 C 0.3037(6) 0.51954(17) 0.7237(7) 0.0446(12) Uani 1 1 d . .
C21 C 0.3180(10) 0.5769(3) 0.8892(10) 0.080(2) Uani 1 1 d . .
H21A H 0.4156 0.5646 0.9637 0.120 Uiso 1 1 calc R U
H21B H 0.2517 0.5904 0.9335 0.120 Uiso 1 1 calc R U
H21C H 0.3476 0.5991 0.8350 0.120 Uiso 1 1 calc R U
C22 C -0.0251(7) 0.3217(2) -0.1139(7) 0.0513(14) Uani 1 1 d . .
C23 C -0.2975(8) 0.3202(3) -0.3185(8) 0.0673(18) Uani 1 1 d . .
C24 C -0.3909(11) 0.3193(6) -0.2241(11) 0.125(5) Uani 1 1 d . .
H24A H -0.3458 0.2967 -0.1506 0.188 Uiso 1 1 calc R U
H24B H -0.5042 0.3127 -0.2826 0.188 Uiso 1 1 calc R U
H24C H -0.3826 0.3479 -0.1785 0.188 Uiso 1 1 calc R U
C25 C -0.2807(14) 0.2757(5) -0.3786(16) 0.141(5) Uani 1 1 d . .
H25A H -0.1936 0.2769 -0.4117 0.212 Uiso 1 1 calc R U
H25B H -0.3818 0.2681 -0.4587 0.212 Uiso 1 1 calc R U
H25C H -0.2557 0.2533 -0.3039 0.212 Uiso 1 1 calc R U
C26 C -0.3737(11) 0.3530(5) -0.4393(11) 0.116(4) Uani 1 1 d . .
H26A H -0.3643 0.3826 -0.3994 0.174 Uiso 1 1 calc R U
H26B H -0.4876 0.3457 -0.4924 0.174 Uiso 1 1 calc R U
H26C H -0.3183 0.3518 -0.5036 0.174 Uiso 1 1 calc R U
C27 C 0.5580(7) 0.6517(2) 0.6014(7) 0.0574(15) Uani 1 1 d . .
H27 H 0.5229 0.6383 0.5102 0.069 Uiso 1 1 calc R U
C28 C 0.4478(8) 0.6619(3) 0.6535(8) 0.0650(18) Uani 1 1 d . .
H28 H 0.3384 0.6541 0.6007 0.078 Uiso 1 1 calc R U
C29 C 0.4946(7) 0.6850(2) 0.7921(7) 0.0535(14) Uani 1 1 d . .
C30 C 0.3805(9) 0.7017(2) 0.8415(9) 0.0686(19) Uani 1 1 d . .
H30 H 0.2691 0.6967 0.7875 0.082 Uiso 1 1 calc R U
C31 C 0.4302(10) 0.7255(2) 0.9687(10) 0.072(2) Uani 1 1 d . .
H31 H 0.3529 0.7368 1.0004 0.087 Uiso 1 1 calc R U
C32 C 0.5955(9) 0.7327(2) 1.0496(8) 0.0636(17) Uani 1 1 d . .
H32 H 0.6293 0.7487 1.1363 0.076 Uiso 1 1 calc R U
C33 C 0.7120(8) 0.71628(18) 1.0030(7) 0.0506(13) Uani 1 1 d . .
H33 H 0.8230 0.7220 1.0569 0.061 Uiso 1 1 calc R U
C34 C 0.6625(7) 0.69146(17) 0.8762(6) 0.0419(12) Uani 1 1 d . .
C35 C 0.7910(6) 0.67023(17) 0.8348(6) 0.0414(11) Uani 1 1 d . .
H35 H 0.8820 0.6914 0.8572 0.050 Uiso 1 1 calc R U
C36 C 0.7727(7) 0.58877(17) 0.8939(6) 0.0436(12) Uani 1 1 d . .
H36 H 0.6659 0.5839 0.8261 0.052 Uiso 1 1 calc R U
C37 C 1.0107(6) 0.62384(17) 1.0265(5) 0.0381(11) Uani 1 1 d . .
C38 C 1.1387(7) 0.6544(2) 1.0895(6) 0.0489(13) Uani 1 1 d . .
H38 H 1.1285 0.6840 1.0588 0.059 Uiso 1 1 calc R U
C39 C 1.2809(7) 0.6388(2) 1.1990(7) 0.0583(16) Uani 1 1 d . .
H39 H 1.3687 0.6583 1.2425 0.070 Uiso 1 1 calc R U
C40 C 1.2963(8) 0.5948(3) 1.2460(8) 0.0651(17) Uani 1 1 d . .
H40 H 1.3935 0.5854 1.3208 0.078 Uiso 1 1 calc R U
C41 C 1.1706(7) 0.5651(2) 1.1840(7) 0.0547(14) Uani 1 1 d . .
H41 H 1.1823 0.5356 1.2167 0.066 Uiso 1 1 calc R U
C42 C 1.0244(6) 0.57901(18) 1.0713(6) 0.0419(11) Uani 1 1 d . .
C43 C 0.8717(7) 0.55727(18) 0.9851(6) 0.0435(12) Uani 1 1 d . .
C44 C 0.8334(8) 0.50870(19) 0.9921(8) 0.0554(15) Uani 1 1 d . .
H44A H 0.7198 0.5058 0.9792 0.066 Uiso 1 1 calc R U
H44B H 0.9020 0.4973 1.0880 0.066 Uiso 1 1 calc R U
C45 C 0.8601(8) 0.4802(2) 0.8777(8) 0.0606(16) Uani 1 1 d . .
H45A H 0.9684 0.4863 0.8804 0.073 Uiso 1 1 calc R U
H45B H 0.8552 0.4488 0.8998 0.073 Uiso 1 1 calc R U
C46 C 0.7592(7) 0.4788(2) 0.6142(8) 0.0582(16) Uani 1 1 d . .
C47 C 0.6235(13) 0.4741(4) 0.3563(10) 0.105(3) Uani 1 1 d . .
H47A H 0.7133 0.4878 0.3419 0.157 Uiso 1 1 calc R U
H47B H 0.5218 0.4823 0.2778 0.157 Uiso 1 1 calc R U
H47C H 0.6357 0.4422 0.3584 0.157 Uiso 1 1 calc R U
C48 C 0.8399(7) 0.6519(2) 0.6202(6) 0.0470(13) Uani 1 1 d . .
C49 C 0.8632(8) 0.6266(2) 0.3963(7) 0.0600(16) Uani 1 1 d . .
C50 C 0.9678(13) 0.5868(3) 0.4689(10) 0.094(3) Uani 1 1 d . .
H50A H 1.0518 0.5957 0.5607 0.141 Uiso 1 1 calc R U
H50B H 1.0178 0.5751 0.4075 0.141 Uiso 1 1 calc R U
H50C H 0.9004 0.5641 0.4846 0.141 Uiso 1 1 calc R U
C51 C 0.7293(10) 0.6142(3) 0.2499(8) 0.078(2) Uani 1 1 d . .
H51A H 0.6657 0.5899 0.2622 0.117 Uiso 1 1 calc R U
H51B H 0.7782 0.6053 0.1846 0.117 Uiso 1 1 calc R U
H51C H 0.6592 0.6396 0.2101 0.117 Uiso 1 1 calc R U
C52 C 0.9588(10) 0.6662(3) 0.3817(9) 0.075(2) Uani 1 1 d . .
H52A H 0.8860 0.6911 0.3433 0.112 Uiso 1 1 calc R U
H52B H 1.0101 0.6590 0.3168 0.112 Uiso 1 1 calc R U
H52C H 1.0416 0.6739 0.4756 0.112 Uiso 1 1 calc R U

loop_
_atom_site_aniso_label
_atom_site_aniso_U_11
_atom_site_aniso_U_22
_atom_site_aniso_U_33
_atom_site_aniso_U_23
_atom_site_aniso_U_13
_atom_site_aniso_U_12
N1 0.032(2) 0.051(2) 0.040(2) -0.006(2) 0.0085(19) -0.0008(18)
N2 0.048(3) 0.038(2) 0.044(2) -0.0079(19) 0.021(2) -0.0033(18)
N3 0.037(2) 0.052(2) 0.062(3) -0.022(2) 0.022(2) -0.006(2)
N4 0.032(2) 0.067(3) 0.032(2) -0.002(2) 0.0069(19) -0.0027(19)
N5 0.031(2) 0.045(2) 0.035(2) -0.0010(18) 0.0049(18) -0.0051(17)
N6 0.042(3) 0.077(3) 0.065(3) -0.019(3) 0.021(3) 0.005(2)
O1 0.055(3) 0.063(3) 0.077(3) 0.004(3) 0.007(2) -0.011(2)
O2 0.043(2) 0.100(3) 0.053(3) 0.006(3) 0.000(2) -0.020(2)
O3 0.038(2) 0.114(4) 0.111(4) -0.066(4) 0.035(3) -0.019(2)
O4 0.053(2) 0.060(2) 0.067(3) -0.027(2) 0.032(2) -0.0066(19)
O5 0.039(2) 0.083(3) 0.051(2) 0.000(2) 0.0177(19) 0.0011(19)
O6 0.048(2) 0.087(3) 0.039(2) -0.003(2) 0.0190(19) 0.003(2)
O7 0.055(3) 0.092(3) 0.089(4) -0.015(3) 0.044(3) -0.001(2)
O8 0.056(3) 0.127(5) 0.066(3) -0.026(3) 0.022(3) 0.007(3)
C1 0.055(3) 0.050(3) 0.047(3) -0.001(3) 0.021(3) 0.009(2)
C2 0.057(4) 0.062(3) 0.060(4) -0.002(3) 0.029(3) -0.009(3)
C3 0.043(3) 0.062(3) 0.056(4) -0.011(3) 0.022(3) -0.009(3)
C4 0.059(4) 0.104(6) 0.080(5) -0.022(5) 0.036(4) -0.028(4)
C5 0.043(4) 0.147(9) 0.088(6) -0.028(6) 0.022(4) -0.023(5)
C6 0.032(3) 0.144(8) 0.076(5) -0.032(6) 0.008(3) 0.000(4)
C7 0.038(3) 0.088(5) 0.057(4) -0.011(3) 0.010(3) 0.006(3)
C8 0.032(3) 0.063(3) 0.047(3) -0.019(3) 0.012(2) -0.001(2)
C9 0.037(3) 0.049(3) 0.039(3) -0.011(2) 0.010(2) -0.002(2)
C10 0.047(3) 0.042(3) 0.046(3) -0.001(2) 0.019(3) -0.001(2)
C11 0.045(3) 0.044(3) 0.049(3) -0.005(2) 0.018(3) -0.005(2)
C12 0.113(6) 0.037(3) 0.078(5) -0.008(3) 0.054(5) -0.012(3)
C13 0.157(9) 0.050(4) 0.097(6) -0.001(4) 0.072(7) -0.021(5)
C14 0.123(7) 0.067(4) 0.081(6) 0.005(4) 0.060(6) -0.014(4)
C15 0.067(4) 0.066(4) 0.058(4) -0.001(3) 0.037(3) -0.005(3)
C16 0.036(3) 0.049(3) 0.047(3) -0.008(2) 0.014(2) -0.005(2)
C17 0.039(3) 0.044(3) 0.045(3) -0.007(2) 0.017(2) 0.001(2)
C18 0.051(3) 0.048(3) 0.046(3) -0.006(2) 0.019(3) 0.008(2)
C19 0.043(3) 0.053(3) 0.060(4) -0.022(3) 0.019(3) 0.000(2)
C20 0.037(3) 0.044(3) 0.052(3) -0.010(2) 0.017(2) 0.003(2)
C21 0.081(5) 0.078(5) 0.093(6) -0.054(4) 0.048(5) -0.024(4)
C22 0.037(3) 0.063(3) 0.047(3) -0.009(3) 0.010(3) -0.004(2)
C23 0.037(3) 0.093(5) 0.059(4) -0.005(4) 0.006(3) -0.013(3)
C24 0.058(5) 0.237(15) 0.085(6) 0.006(8) 0.034(5) -0.020(7)
C25 0.087(7) 0.149(10) 0.142(11) -0.082(9) -0.001(7) -0.011(7)
C26 0.058(5) 0.176(11) 0.076(6) 0.035(7) -0.013(4) -0.017(6)
C27 0.032(3) 0.084(4) 0.044(3) -0.010(3) 0.003(2) -0.008(3)
C28 0.034(3) 0.093(5) 0.059(4) -0.014(4) 0.009(3) -0.008(3)
C29 0.038(3) 0.064(3) 0.057(4) -0.002(3) 0.017(3) -0.004(3)
C30 0.051(4) 0.073(4) 0.090(5) -0.006(4) 0.037(4) -0.006(3)
C31 0.075(5) 0.065(4) 0.095(6) -0.007(4) 0.053(5) -0.001(3)
C32 0.081(5) 0.056(3) 0.063(4) -0.015(3) 0.038(4) -0.007(3)
C33 0.054(3) 0.045(3) 0.049(3) -0.005(3) 0.018(3) -0.005(2)
C34 0.039(3) 0.044(3) 0.043(3) 0.004(2) 0.017(2) -0.002(2)
C35 0.037(3) 0.045(3) 0.037(3) -0.002(2) 0.009(2) -0.007(2)
C36 0.039(3) 0.044(3) 0.044(3) -0.003(2) 0.013(2) -0.009(2)
C37 0.027(2) 0.050(3) 0.032(2) -0.006(2) 0.007(2) -0.008(2)
C38 0.036(3) 0.059(3) 0.046(3) -0.012(3) 0.010(2) -0.013(2)
C39 0.037(3) 0.074(4) 0.052(4) -0.008(3) 0.006(3) -0.009(3)
C40 0.044(3) 0.084(4) 0.053(4) -0.007(3) 0.005(3) -0.004(3)
C41 0.045(3) 0.063(3) 0.049(3) 0.001(3) 0.012(3) 0.006(3)
C42 0.031(2) 0.053(3) 0.037(3) -0.005(2) 0.009(2) -0.004(2)
C43 0.041(3) 0.046(3) 0.043(3) -0.004(2) 0.017(2) -0.009(2)
C44 0.058(4) 0.048(3) 0.058(4) -0.003(3) 0.022(3) -0.007(3)
C45 0.056(4) 0.046(3) 0.075(4) -0.008(3) 0.021(3) 0.003(3)
C46 0.037(3) 0.066(4) 0.075(4) -0.018(3) 0.026(3) -0.005(3)
C47 0.097(7) 0.154(10) 0.062(5) -0.028(6) 0.031(5) -0.005(6)
C48 0.035(3) 0.061(3) 0.041(3) 0.000(3) 0.011(2) -0.001(2)
C49 0.059(4) 0.080(4) 0.047(3) -0.003(3) 0.028(3) 0.013(3)
C50 0.109(7) 0.089(6) 0.079(6) 0.007(5) 0.033(5) 0.040(5)
C51 0.069(5) 0.108(6) 0.049(4) -0.016(4) 0.017(4) 0.001(4)
C52 0.075(5) 0.096(5) 0.065(5) 0.000(4) 0.039(4) 0.005(4)

loop_
_atom_type_symbol
_atom_type_description
_atom_type_scat_dispersion_real
_atom_type_scat_dispersion_imag
_atom_type_scat_source
C C 0.0181 0.0091 'International Tables Vol C Tables 4.2.6.8 and 6.1.1.4'
H H 0.0000 0.0000 'International Tables Vol C Tables 4.2.6.8 and 6.1.1.4'
N N 0.0311 0.0180 'International Tables Vol C Tables 4.2.6.8 and 6.1.1.4'
O O 0.0492 0.0322 'International Tables Vol C Tables 4.2.6.8 and 6.1.1.4'

loop_
_geom_angle_atom_site_label_1
_geom_angle_atom_site_label_2
_geom_angle_atom_site_label_3
_geom_angle
C1 N1 C22 123.5(5)
C1 N1 C9 119.9(4)
C22 N1 C9 116.0(5)
C10 N2 C11 108.3(4)
C10 N2 C9 126.0(4)
C11 N2 C9 125.7(4)
C20 N3 C19 123.8(5)
C20 N3 H3 118.1
C19 N3 H3 118.1
C27 N4 C48 122.6(5)
C27 N4 C35 120.5(5)
C48 N4 C35 115.8(4)
C37 N5 C36 108.9(4)
C37 N5 C35 125.8(4)
C36 N5 C35 125.2(4)
C46 N6 C45 121.4(5)
C46 N6 H6A 119.3
C45 N6 H6A 119.3
C22 O2 C23 122.4(5)
C20 O4 C21 117.0(5)
C48 O6 C49 120.3(5)
C46 O8 C47 116.0(6)
C2 C1 N1 120.9(6)
C2 C1 H1 119.5
N1 C1 H1 119.5
C1 C2 C3 121.3(6)
C1 C2 H2 119.4
C3 C2 H2 119.4
C4 C3 C8 118.6(6)
C4 C3 C2 123.4(7)
C8 C3 C2 117.9(5)
C5 C4 C3 121.5(9)
C5 C4 H4 119.2
C3 C4 H4 119.2
C4 C5 C6 119.8(8)
C4 C5 H5 120.1
C6 C5 H5 120.1
C7 C6 C5 120.2(8)
C7 C6 H6 119.9
C5 C6 H6 119.9
C6 C7 C8 120.4(8)
C6 C7 H7 119.8
C8 C7 H7 119.8
C7 C8 C3 119.3(6)
C7 C8 C9 120.8(6)
C3 C8 C9 119.9(5)
N1 C9 N2 110.8(4)
N1 C9 C8 110.8(5)
N2 C9 C8 110.6(4)
N1 C9 H9 108.2
N2 C9 H9 108.2
C8 C9 H9 108.2
C17 C10 N2 110.4(5)
C17 C10 H10 124.8
N2 C10 H10 124.8
C12 C11 N2 130.3(6)
C12 C11 C16 123.0(6)
N2 C11 C16 106.8(4)
C11 C12 C13 116.0(7)
C11 C12 H12 122.0
C13 C12 H12 122.0
C12 C13 C14 121.9(7)
C12 C13 H13 119.0
C14 C13 H13 119.0
C15 C14 C13 121.6(7)
C15 C14 H14 119.2
C13 C14 H14 119.2
C14 C15 C16 119.3(6)
C14 C15 H15 120.3
C16 C15 H15 120.3
C15 C16 C11 118.1(5)
C15 C16 C17 133.8(5)
C11 C16 C17 108.1(5)
C10 C17 C16 106.5(5)
C10 C17 C18 128.0(5)
C16 C17 C18 125.5(5)
C17 C18 C19 112.5(5)
C17 C18 H18A 109.1
C19 C18 H18A 109.1
C17 C18 H18B 109.1
C19 C18 H18B 109.1
H18A C18 H18B 107.8
N3 C19 C18 110.8(5)
N3 C19 H19A 109.5
C18 C19 H19A 109.5
N3 C19 H19B 109.5
C18 C19 H19B 109.5
H19A C19 H19B 108.1
O3 C20 N3 125.2(5)
O3 C20 O4 123.1(5)
N3 C20 O4 111.7(5)
O4 C21 H21A 109.5
O4 C21 H21B 109.5
H21A C21 H21B 109.5
O4 C21 H21C 109.5
H21A C21 H21C 109.5
H21B C21 H21C 109.5
O1 C22 O2 127.7(6)
O1 C22 N1 123.9(5)
O2 C22 N1 108.3(5)
O2 C23 C26 102.1(6)
O2 C23 C25 109.6(7)
C26 C23 C25 110.2(10)
O2 C23 C24 109.9(7)
C26 C23 C24 109.9(9)
C25 C23 C24 114.4(11)
C23 C24 H24A 109.5
C23 C24 H24B 109.5
H24A C24 H24B 109.5
C23 C24 H24C 109.5
H24A C24 H24C 109.5
H24B C24 H24C 109.5
C23 C25 H25A 109.5
C23 C25 H25B 109.5
H25A C25 H25B 109.5
C23 C25 H25C 109.5
H25A C25 H25C 109.5
H25B C25 H25C 109.5
C23 C26 H26A 109.5
C23 C26 H26B 109.5
H26A C26 H26B 109.5
C23 C26 H26C 109.5
H26A C26 H26C 109.5
H26B C26 H26C 109.5
C28 C27 N4 122.4(6)
C28 C27 H27 118.8
N4 C27 H27 118.8
C27 C28 C29 121.1(6)
C27 C28 H28 119.4
C29 C28 H28 119.4
C30 C29 C34 119.4(6)
C30 C29 C28 123.0(6)
C34 C29 C28 117.7(5)
C31 C30 C29 120.8(7)
C31 C30 H30 119.6
C29 C30 H30 119.6
C30 C31 C32 119.6(7)
C30 C31 H31 120.2
C32 C31 H31 120.2
C31 C32 C33 120.7(6)
C31 C32 H32 119.6
C33 C32 H32 119.6
C34 C33 C32 119.8(6)
C34 C33 H33 120.1
C32 C33 H33 120.1
C33 C34 C29 119.6(5)
C33 C34 C35 119.1(5)
C29 C34 C35 121.3(5)
N5 C35 N4 109.6(4)
N5 C35 C34 111.2(4)
N4 C35 C34 111.0(4)
N5 C35 H35 108.3
N4 C35 H35 108.3
C34 C35 H35 108.3
C43 C36 N5 109.6(5)
C43 C36 H36 125.2
N5 C36 H36 125.2
N5 C37 C38 130.7(5)
N5 C37 C42 107.2(4)
C38 C37 C42 122.1(5)
C39 C38 C37 117.2(6)
C39 C38 H38 121.4
C37 C38 H38 121.4
C38 C39 C40 121.6(6)
C38 C39 H39 119.2
C40 C39 H39 119.2
C41 C40 C39 120.9(6)
C41 C40 H40 119.6
C39 C40 H40 119.6
C40 C41 C42 119.8(6)
C40 C41 H41 120.1
C42 C41 H41 120.1
C41 C42 C37 118.4(5)
C41 C42 C43 134.1(5)
C37 C42 C43 107.5(5)
C36 C43 C42 106.8(5)
C36 C43 C44 127.2(5)
C42 C43 C44 126.0(5)
C43 C44 C45 113.4(5)
C43 C44 H44A 108.9
C45 C44 H44A 108.9
C43 C44 H44B 108.9
C45 C44 H44B 108.9
H44A C44 H44B 107.7
N6 C45 C44 111.0(5)
N6 C45 H45A 109.4
C44 C45 H45A 109.4
N6 C45 H45B 109.4
C44 C45 H45B 109.4
H45A C45 H45B 108.0
O7 C46 N6 126.6(7)
O7 C46 O8 123.1(7)
N6 C46 O8 110.4(5)
O8 C47 H47A 109.5
O8 C47 H47B 109.5
H47A C47 H47B 109.5
O8 C47 H47C 109.5
H47A C47 H47C 109.5
H47B C47 H47C 109.5
O5 C48 O6 127.5(5)
O5 C48 N4 122.2(5)
O6 C48 N4 110.3(4)
O6 C49 C52 109.1(6)
O6 C49 C50 109.4(6)
C52 C49 C50 114.1(7)
O6 C49 C51 101.5(5)
C52 C49 C51 110.7(6)
C50 C49 C51 111.4(7)
C49 C50 H50A 109.5
C49 C50 H50B 109.5
H50A C50 H50B 109.5
C49 C50 H50C 109.5
H50A C50 H50C 109.5
H50B C50 H50C 109.5
C49 C51 H51A 109.5
C49 C51 H51B 109.5
H51A C51 H51B 109.5
C49 C51 H51C 109.5
H51A C51 H51C 109.5
H51B C51 H51C 109.5
C49 C52 H52A 109.5
C49 C52 H52B 109.5
H52A C52 H52B 109.5
C49 C52 H52C 109.5
H52A C52 H52C 109.5
H52B C52 H52C 109.5

loop_
_geom_bond_atom_site_label_1
_geom_bond_atom_site_label_2
_geom_bond_distance
N1 C1 1.396(7)
N1 C22 1.400(7)
N1 C9 1.458(7)
N2 C10 1.382(7)
N2 C11 1.394(7)
N2 C9 1.471(7)
N3 C20 1.322(7)
N3 C19 1.449(7)
N3 H3 0.8600
N4 C27 1.387(7)
N4 C48 1.395(7)
N4 C35 1.470(7)
N5 C37 1.382(6)
N5 C36 1.387(6)
N5 C35 1.459(7)
N6 C46 1.328(9)
N6 C45 1.452(9)
N6 H6A 0.8600
O1 C22 1.184(8)
O2 C22 1.342(8)
O2 C23 1.467(7)
O3 C20 1.210(7)
O4 C20 1.342(6)
O4 C21 1.418(8)
O5 C48 1.206(7)
O6 C48 1.338(7)
O6 C49 1.495(7)
O7 C46 1.204(7)
O8 C46 1.369(8)
O8 C47 1.433(10)
C1 C2 1.331(9)
C1 H1 0.9300
C2 C3 1.446(9)
C2 H2 0.9300
C3 C4 1.393(9)
C3 C8 1.409(9)
C4 C5 1.362(14)
C4 H4 0.9300
C5 C6 1.388(15)
C5 H5 0.9300
C6 C7 1.375(10)
C6 H6 0.9300
C7 C8 1.394(9)
C7 H7 0.9300
C8 C9 1.504(7)
C9 H9 0.9800
C10 C17 1.369(8)
C10 H10 0.9300
C11 C12 1.382(8)
C11 C16 1.415(8)
C12 C13 1.385(11)
C12 H12 0.9300
C13 C14 1.391(12)
C13 H13 0.9300
C14 C15 1.344(10)
C14 H14 0.9300
C15 C16 1.401(9)
C15 H15 0.9300
C16 C17 1.423(8)
C17 C18 1.492(7)
C18 C19 1.515(8)
C18 H18A 0.9700
C18 H18B 0.9700
C19 H19A 0.9700
C19 H19B 0.9700
C21 H21A 0.9600
C21 H21B 0.9600
C21 H21C 0.9600
C23 C26 1.492(12)
C23 C25 1.493(14)
C23 C24 1.493(12)
C24 H24A 0.9600
C24 H24B 0.9600
C24 H24C 0.9600
C25 H25A 0.9600
C25 H25B 0.9600
C25 H25C 0.9600
C26 H26A 0.9600
C26 H26B 0.9600
C26 H26C 0.9600
C27 C28 1.322(9)
C27 H27 0.9300
C28 C29 1.454(9)
C28 H28 0.9300
C29 C30 1.392(9)
C29 C34 1.401(8)
C30 C31 1.369(11)
C30 H30 0.9300
C31 C32 1.380(11)
C31 H31 0.9300
C32 C33 1.389(9)
C32 H32 0.9300
C33 C34 1.382(8)
C33 H33 0.9300
C34 C35 1.508(8)
C35 H35 0.9800
C36 C43 1.359(8)
C36 H36 0.9300
C37 C38 1.396(7)
C37 C42 1.403(8)
C38 C39 1.379(9)
C38 H38 0.9300
C39 C40 1.384(10)
C39 H39 0.9300
C40 C41 1.366(9)
C40 H40 0.9300
C41 C42 1.398(8)
C41 H41 0.9300
C42 C43 1.438(7)
C43 C44 1.499(7)
C44 C45 1.523(9)
C44 H44A 0.9700
C44 H44B 0.9700
C45 H45A 0.9700
C45 H45B 0.9700
C47 H47A 0.9600
C47 H47B 0.9600
C47 H47C 0.9600
C49 C52 1.499(11)
C49 C50 1.506(10)
C49 C51 1.516(10)
C50 H50A 0.9600
C50 H50B 0.9600
C50 H50C 0.9600
C51 H51A 0.9600
C51 H51B 0.9600
C51 H51C 0.9600
C52 H52A 0.9600
C52 H52B 0.9600
C52 H52C 0.9600

loop_
_geom_hbond_atom_site_label_D
_geom_hbond_atom_site_label_H
_geom_hbond_atom_site_label_A
_geom_hbond_distance_DH
_geom_hbond_distance_HA
_geom_hbond_distance_DA
_geom_hbond_angle_DHA
_geom_hbond_site_symmetry_A
C52 H52C O5 0.96 2.46 3.029(9) 117.5 .
C50 H50A O5 0.96 2.45 3.009(10) 117.1 .
C36 H36 O3 0.93 2.49 3.275(7) 141.8 .
C24 H24A O1 0.96 2.52 3.045(12) 114.3 .
C1 H1 O7 0.93 2.58 3.430(8) 153.1 1_454
N6 H6A O3 0.86 2.01 2.852(7) 167.2 .
N3 H3 O7 0.86 2.14 2.940(7) 154.5 1_455

loop_
_geom_torsion_atom_site_label_1
_geom_torsion_atom_site_label_2
_geom_torsion_atom_site_label_3
_geom_torsion_atom_site_label_4
_geom_torsion
C22 N1 C1 C2 -169.1(6)
C9 N1 C1 C2 19.6(8)
N1 C1 C2 C3 5.1(9)
C1 C2 C3 C4 165.3(7)
C1 C2 C3 C8 -10.6(9)
C8 C3 C4 C5 0.8(11)
C2 C3 C4 C5 -175.0(8)
C3 C4 C5 C6 1.9(14)
C4 C5 C6 C7 -3.3(14)
C5 C6 C7 C8 1.9(12)
C6 C7 C8 C3 0.9(9)
C6 C7 C8 C9 -177.3(6)
C4 C3 C8 C7 -2.2(9)
C2 C3 C8 C7 173.9(6)
C4 C3 C8 C9 175.9(6)
C2 C3 C8 C9 -8.0(8)
C1 N1 C9 N2 88.2(6)
C22 N1 C9 N2 -83.8(6)
C1 N1 C9 C8 -35.0(6)
C22 N1 C9 C8 153.0(5)
C10 N2 C9 N1 -60.4(7)
C11 N2 C9 N1 119.1(6)
C10 N2 C9 C8 62.9(7)
C11 N2 C9 C8 -117.6(6)
C7 C8 C9 N1 -152.8(5)
C3 C8 C9 N1 29.0(7)
C7 C8 C9 N2 83.9(6)
C3 C8 C9 N2 -94.2(6)
C11 N2 C10 C17 -0.9(6)
C9 N2 C10 C17 178.6(5)
C10 N2 C11 C12 -178.2(7)
C9 N2 C11 C12 2.2(10)
C10 N2 C11 C16 0.5(6)
C9 N2 C11 C16 -179.1(5)
N2 C11 C12 C13 179.0(7)
C16 C11 C12 C13 0.4(12)
C11 C12 C13 C14 1.0(15)
C12 C13 C14 C15 -1.3(17)
C13 C14 C15 C16 0.2(14)
C14 C15 C16 C11 1.2(10)
C14 C15 C16 C17 -179.3(8)
C12 C11 C16 C15 -1.5(9)
N2 C11 C16 C15 179.7(5)
C12 C11 C16 C17 178.9(6)
N2 C11 C16 C17 0.0(6)
N2 C10 C17 C16 0.9(6)
N2 C10 C17 C18 -178.0(5)
C15 C16 C17 C10 179.9(6)
C11 C16 C17 C10 -0.6(6)
C15 C16 C17 C18 -1.2(10)
C11 C16 C17 C18 178.4(5)
C10 C17 C18 C19 -108.4(7)
C16 C17 C18 C19 72.9(7)
C20 N3 C19 C18 -151.7(6)
C17 C18 C19 N3 -163.7(5)
C19 N3 C20 O3 8.0(11)
C19 N3 C20 O4 -172.4(5)
C21 O4 C20 O3 3.8(10)
C21 O4 C20 N3 -175.8(6)
C23 O2 C22 O1 4.2(11)
C23 O2 C22 N1 -177.3(6)
C1 N1 C22 O1 -177.1(6)
C9 N1 C22 O1 -5.5(9)
C1 N1 C22 O2 4.3(8)
C9 N1 C22 O2 175.9(5)
C22 O2 C23 C26 176.3(8)
C22 O2 C23 C25 -66.9(11)
C22 O2 C23 C24 59.7(11)
C48 N4 C27 C28 -176.4(7)
C35 N4 C27 C28 16.0(10)
N4 C27 C28 C29 3.3(11)
C27 C28 C29 C30 171.0(7)
C27 C28 C29 C34 -7.3(10)
C34 C29 C30 C31 2.1(11)
C28 C29 C30 C31 -176.2(7)
C29 C30 C31 C32 -0.6(12)
C30 C31 C32 C33 0.4(11)
C31 C32 C33 C34 -1.7(10)
C32 C33 C34 C29 3.2(9)
C32 C33 C34 C35 -174.3(5)
C30 C29 C34 C33 -3.4(9)
C28 C29 C34 C33 175.0(6)
C30 C29 C34 C35 174.0(6)
C28 C29 C34 C35 -7.6(8)
C37 N5 C35 N4 127.8(5)
C36 N5 C35 N4 -48.6(7)
C37 N5 C35 C34 -109.1(6)
C36 N5 C35 C34 74.5(6)
C27 N4 C35 N5 95.2(6)
C48 N4 C35 N5 -73.1(6)
C27 N4 C35 C34 -28.0(7)
C48 N4 C35 C34 163.6(5)
C33 C34 C35 N5 79.0(6)
C29 C34 C35 N5 -98.4(6)
C33 C34 C35 N4 -158.7(5)
C29 C34 C35 N4 23.9(7)
C37 N5 C36 C43 -0.2(6)
C35 N5 C36 C43 176.8(5)
C36 N5 C37 C38 -179.6(6)
C35 N5 C37 C38 3.5(9)
C36 N5 C37 C42 0.0(6)
C35 N5 C37 C42 -176.9(5)
N5 C37 C38 C39 179.3(5)
C42 C37 C38 C39 -0.2(9)
C37 C38 C39 C40 -0.6(10)
C38 C39 C40 C41 0.6(11)
C39 C40 C41 C42 0.2(11)
C40 C41 C42 C37 -0.9(9)
C40 C41 C42 C43 -179.4(7)
N5 C37 C42 C41 -178.7(5)
C38 C37 C42 C41 1.0(8)
N5 C37 C42 C43 0.1(6)
C38 C37 C42 C43 179.8(5)
N5 C36 C43 C42 0.3(6)
N5 C36 C43 C44 -177.6(5)
C41 C42 C43 C36 178.3(6)
C37 C42 C43 C36 -0.3(6)
C41 C42 C43 C44 -3.8(11)
C37 C42 C43 C44 177.6(6)
C36 C43 C44 C45 81.8(8)
C42 C43 C44 C45 -95.7(7)
C46 N6 C45 C44 161.3(6)
C43 C44 C45 N6 -70.6(7)
C45 N6 C46 O7 -2.3(11)
C45 N6 C46 O8 176.9(6)
C47 O8 C46 O7 6.4(11)
C47 O8 C46 N6 -172.9(8)
C49 O6 C48 O5 6.5(10)
C49 O6 C48 N4 -176.0(5)
C27 N4 C48 O5 -174.9(6)
C35 N4 C48 O5 -6.7(8)
C27 N4 C48 O6 7.5(8)
C35 N4 C48 O6 175.7(5)
C48 O6 C49 C52 -66.3(7)
C48 O6 C49 C50 59.1(9)
C48 O6 C49 C51 176.9(6)
